data_2217263
loop_
_publ_author_name
'Wu Zhang'
'Qingxia Cui'
'Zhaowen Yu'

_publ_section_title
;
 2,2'-Bis(prop-2-ynyloxy)-1,1'-binaphthyl
;
_journal_coeditor_code RK2069
_journal_issue 1
_journal_name_full 'Acta Crystallographica Section E'
_journal_page_first o317
_journal_page_last o317
_journal_paper_doi 10.1107/S1600536807066718
_journal_volume 64
_journal_year 2008
_chemical_formula_iupac 'C26 H18 O2'
_chemical_formula_moiety 'C26 H18 O2'
_chemical_formula_sum 'C26 H18 O2'
_chemical_formula_weight 362.40
_chemical_name_systematic
;
2,2'-Bis(prop-2-ynyloxy)-1,1'-binaphthyl
;
_space_group_IT_number 15
_symmetry_cell_setting monoclinic
_symmetry_space_group_name_Hall '-C 2yc'
_symmetry_space_group_name_H-M 'C 1 2/c 1'
_atom_sites_solution_hydrogens geom
_atom_sites_solution_primary direct
_atom_sites_solution_secondary difmap
_audit_creation_method SHELXL97
_cell_angle_alpha 90.00
_cell_angle_beta 96.317(3)
_cell_angle_gamma 90.00
_cell_formula_units_Z 4
_cell_length_a 13.866(2)
_cell_length_b 8.8591(14)
_cell_length_c 15.255(2)
_cell_measurement_reflns_used 1326
_cell_measurement_temperature 293(2)
_cell_measurement_theta_max 55.732
_cell_measurement_theta_min 5.374
_cell_volume 1862.6(5)
_computing_cell_refinement 'APEX2 (Bruker, 2005)'
_computing_data_collection 'APEX2 (Bruker, 2005)'
_computing_data_reduction 'SAINT (Bruker, 2005)'
_computing_molecular_graphics 'SHELXTL (Bruker, 2005)'
_computing_publication_material 'SHELXTL (Bruker, 2005)'
_computing_structure_refinement 'SHELXL97 (Sheldrick, 1997)'
_computing_structure_solution 'SHELXS97 (Sheldrick, 1997)'
_diffrn_ambient_temperature 293(2)
_diffrn_measured_fraction_theta_full 0.994
_diffrn_measured_fraction_theta_max 0.994
_diffrn_measurement_device_type 'Bruker APEXII CCD area-detector'
_diffrn_measurement_method '\f- and \w-scans'
_diffrn_radiation_monochromator graphite
_diffrn_radiation_source 'fine-focus sealed tube'
_diffrn_radiation_type MoK\a
_diffrn_radiation_wavelength 0.71073
_diffrn_reflns_av_R_equivalents 0.0579
_diffrn_reflns_av_sigmaI/netI 0.0641
_diffrn_reflns_limit_h_max 13
_diffrn_reflns_limit_h_min -18
_diffrn_reflns_limit_k_max 11
_diffrn_reflns_limit_k_min -11
_diffrn_reflns_limit_l_max 20
_diffrn_reflns_limit_l_min -19
_diffrn_reflns_number 6053
_diffrn_reflns_theta_full 28.30
_diffrn_reflns_theta_max 28.30
_diffrn_reflns_theta_min 2.69
_exptl_absorpt_coefficient_mu 0.081
_exptl_absorpt_correction_type none
_exptl_crystal_colour colourless
_exptl_crystal_density_diffrn 1.292
_exptl_crystal_density_method 'not measured'
_exptl_crystal_description block
_exptl_crystal_F_000 760
_exptl_crystal_size_max 0.22
_exptl_crystal_size_mid 0.18
_exptl_crystal_size_min 0.16
_refine_diff_density_max 0.286
_refine_diff_density_min -0.173
_refine_ls_extinction_method none
_refine_ls_goodness_of_fit_ref 0.948
_refine_ls_hydrogen_treatment constr
_refine_ls_matrix_type full
_refine_ls_number_constraints 0
_refine_ls_number_parameters 127
_refine_ls_number_reflns 2298
_refine_ls_number_restraints 0
_refine_ls_restrained_S_all 0.948
_refine_ls_R_factor_all 0.1024
_refine_ls_R_factor_gt 0.0520
_refine_ls_shift/su_max 0.000
_refine_ls_shift/su_mean 0.000
_refine_ls_structure_factor_coef Fsqd
_refine_ls_weighting_details 'calc w=1/[\s^2^(Fo^2^)+(0.0680P)^2^] where P=(Fo^2^+2Fc^2^)/3'
_refine_ls_weighting_scheme calc
_refine_ls_wR_factor_gt 0.1215
_refine_ls_wR_factor_ref 0.1391
_reflns_number_gt 1321
_reflns_number_total 2298
_reflns_threshold_expression I>2\s(I)
_cod_data_source_file rk2069.cif
_cod_data_source_block I
_cod_original_sg_symbol_H-M 'C 2/c'
_cod_database_code 2217263
_cod_database_fobs_code 2217263

loop_
_symmetry_equiv_pos_as_xyz
'x, y, z'
'-x, y, -z+1/2'
'x+1/2, y+1/2, z'
'-x+1/2, y+1/2, -z+1/2'
'-x, -y, -z'
'x, -y, z-1/2'
'-x+1/2, -y+1/2, -z'
'x+1/2, -y+1/2, z-1/2'

loop_
_atom_site_type_symbol
_atom_site_label
_atom_site_fract_x
_atom_site_fract_y
_atom_site_fract_z
_atom_site_U_iso_or_equiv
_atom_site_adp_type
_atom_site_calc_flag
_atom_site_refinement_flags
_atom_site_occupancy
C C1 0.53783(11) 0.02688(17) 0.28936(9) 0.0337(4) Uani d . 1
C C2 0.53225(11) -0.07606(18) 0.36043(9) 0.0351(4) Uani d . 1
C C3 0.45901(12) -0.18646(19) 0.36016(11) 0.0445(4) Uani d . 1
H H3 0.4137 -0.1965 0.3108 0.053 Uiso calc R 1
C C4 0.45339(14) -0.2796(2) 0.43149(12) 0.0541(5) Uani d . 1
H H4 0.4044 -0.3516 0.4299 0.065 Uiso calc R 1
C C5 0.52108(14) -0.2670(2) 0.50676(12) 0.0548(5) Uani d . 1
H H5 0.5161 -0.3290 0.5552 0.066 Uiso calc R 1
C C6 0.59366(13) -0.1641(2) 0.50849(10) 0.0483(5) Uani d . 1
H H6 0.6385 -0.1570 0.5584 0.058 Uiso calc R 1
C C7 0.60280(12) -0.06741(18) 0.43620(10) 0.0378(4) Uani d . 1
C C8 0.67634(12) 0.04140(19) 0.43727(10) 0.0422(4) Uani d . 1
H H8 0.7230 0.0469 0.4859 0.051 Uiso calc R 1
C C9 0.68140(12) 0.13914(19) 0.36920(10) 0.0416(4) Uani d . 1
H H9 0.7308 0.2105 0.3716 0.050 Uiso calc R 1
C C10 0.61115(12) 0.13157(18) 0.29481(9) 0.0364(4) Uani d . 1
O O1 0.61167(9) 0.22689(14) 0.22387(7) 0.0499(4) Uani d . 1
C C11 0.68206(13) 0.3446(2) 0.22703(11) 0.0506(5) Uani d . 1
H H11A 0.6807 0.3895 0.1689 0.061 Uiso calc R 1
H H11B 0.7460 0.3014 0.2421 0.061 Uiso calc R 1
C C12 0.66649(14) 0.4617(2) 0.29005(12) 0.0520(5) Uani d . 1
C C13 0.65408(17) 0.5555(3) 0.34144(16) 0.0713(6) Uani d . 1
H H13 0.6442 0.6302 0.3823 0.086 Uiso calc R 1

loop_
_atom_site_aniso_label
_atom_site_aniso_U_11
_atom_site_aniso_U_22
_atom_site_aniso_U_33
_atom_site_aniso_U_12
_atom_site_aniso_U_13
_atom_site_aniso_U_23
C1 0.0369(9) 0.0350(9) 0.0278(7) 0.0026(7) -0.0028(6) -0.0025(7)
C2 0.0364(9) 0.0369(9) 0.0309(8) 0.0056(7) -0.0007(6) -0.0006(7)
C3 0.0424(10) 0.0470(10) 0.0422(9) -0.0026(8) -0.0040(7) 0.0048(8)
C4 0.0505(12) 0.0554(12) 0.0560(11) -0.0054(9) 0.0044(9) 0.0092(9)
C5 0.0629(13) 0.0583(12) 0.0433(10) 0.0080(10) 0.0060(9) 0.0155(9)
C6 0.0547(11) 0.0561(12) 0.0320(9) 0.0080(9) -0.0045(7) 0.0042(8)
C7 0.0420(10) 0.0394(9) 0.0305(8) 0.0089(7) -0.0027(7) -0.0010(7)
C8 0.0411(10) 0.0492(10) 0.0330(8) 0.0055(8) -0.0112(7) -0.0040(8)
C9 0.0393(9) 0.0441(10) 0.0394(9) -0.0039(8) -0.0052(7) -0.0047(8)
C10 0.0424(9) 0.0363(9) 0.0295(8) 0.0007(7) -0.0002(7) -0.0022(7)
O1 0.0598(8) 0.0502(8) 0.0370(6) -0.0170(6) -0.0072(5) 0.0071(5)
C11 0.0564(12) 0.0485(11) 0.0465(10) -0.0137(9) 0.0045(8) 0.0027(9)
C12 0.0570(12) 0.0418(11) 0.0563(11) -0.0049(9) 0.0032(9) 0.0027(10)
C13 0.0842(17) 0.0549(14) 0.0746(14) 0.0047(11) 0.0083(12) -0.0089(12)

loop_
_atom_type_symbol
_atom_type_description
_atom_type_scat_dispersion_real
_atom_type_scat_dispersion_imag
_atom_type_scat_source
C C 0.0033 0.0016 'International Tables Vol C Tables 4.2.6.8 and 6.1.1.4'
H H 0.0000 0.0000 'International Tables Vol C Tables 4.2.6.8 and 6.1.1.4'
O O 0.0106 0.0060 'International Tables Vol C Tables 4.2.6.8 and 6.1.1.4'

loop_
_geom_angle_atom_site_label_1
_geom_angle_atom_site_label_2
_geom_angle_atom_site_label_3
_geom_angle_site_symmetry_3
_geom_angle
C10 C1 C2 . 119.23(13)
C10 C1 C1 2_655 119.68(13)
C2 C1 C1 2_655 121.03(13)
C3 C2 C1 . 122.77(14)
C3 C2 C7 . 117.86(14)
C1 C2 C7 . 119.37(14)
C4 C3 C2 . 121.19(15)
C4 C3 H3 . 119.4
C2 C3 H3 . 119.4
C3 C4 C5 . 120.53(17)
C3 C4 H4 . 119.7
C5 C4 H4 . 119.7
C6 C5 C4 . 119.80(17)
C6 C5 H5 . 120.1
C4 C5 H5 . 120.1
C5 C6 C7 . 121.50(16)
C5 C6 H6 . 119.3
C7 C6 H6 . 119.3
C8 C7 C6 . 122.37(15)
C8 C7 C2 . 118.53(14)
C6 C7 C2 . 119.05(16)
C9 C8 C7 . 121.84(14)
C9 C8 H8 . 119.1
C7 C8 H8 . 119.1
C8 C9 C10 . 119.60(15)
C8 C9 H9 . 120.2
C10 C9 H9 . 120.2
C1 C10 O1 . 115.85(13)
C1 C10 C9 . 121.43(14)
O1 C10 C9 . 122.72(14)
C10 O1 C11 . 119.09(12)
O1 C11 C12 . 113.29(15)
O1 C11 H11A . 108.9
C12 C11 H11A . 108.9
O1 C11 H11B . 108.9
C12 C11 H11B . 108.9
H11A C11 H11B . 107.7
C13 C12 C11 . 179.5(2)
C12 C13 H13 . 180.0

loop_
_geom_bond_atom_site_label_1
_geom_bond_atom_site_label_2
_geom_bond_site_symmetry_2
_geom_bond_distance
C1 C10 . 1.372(2)
C1 C2 . 1.425(2)
C1 C1 2_655 1.505(3)
C2 C3 . 1.410(2)
C2 C7 . 1.432(2)
C3 C4 . 1.375(2)
C3 H3 . 0.9300
C4 C5 . 1.405(3)
C4 H4 . 0.9300
C5 C6 . 1.356(3)
C5 H5 . 0.9300
C6 C7 . 1.413(2)
C6 H6 . 0.9300
C7 C8 . 1.402(2)
C8 C9 . 1.360(2)
C8 H8 . 0.9300
C9 C10 . 1.413(2)
C9 H9 . 0.9300
C10 O1 . 1.3734(18)
O1 C11 . 1.425(2)
C11 C12 . 1.447(2)
C11 H11A . 0.9700
C11 H11B . 0.9700
C12 C13 . 1.168(3)
C13 H13 . 0.9300

loop_
_geom_torsion_atom_site_label_1
_geom_torsion_atom_site_label_2
_geom_torsion_atom_site_label_3
_geom_torsion_atom_site_label_4
_geom_torsion_site_symmetry_1
_geom_torsion
C10 C1 C2 C3 . 179.70(15)
C1 C1 C2 C3 2_655 2.5(2)
C10 C1 C2 C7 . 0.4(2)
C1 C1 C2 C7 2_655 -176.80(14)
C1 C2 C3 C4 . -177.15(16)
C7 C2 C3 C4 . 2.1(2)
C2 C3 C4 C5 . -0.1(3)
C3 C4 C5 C6 . -1.3(3)
C4 C5 C6 C7 . 0.5(3)
C5 C6 C7 C8 . 178.90(17)
C5 C6 C7 C2 . 1.6(3)
C3 C2 C7 C8 . 179.73(15)
C1 C2 C7 C8 . -0.9(2)
C3 C2 C7 C6 . -2.8(2)
C1 C2 C7 C6 . 176.48(15)
C6 C7 C8 C9 . -176.48(15)
C2 C7 C8 C9 . 0.9(2)
C7 C8 C9 C10 . -0.2(2)
C2 C1 C10 O1 . -179.93(13)
C1 C1 C10 O1 2_655 -2.7(2)
C2 C1 C10 C9 . 0.2(2)
C1 C1 C10 C9 2_655 177.49(15)
C8 C9 C10 C1 . -0.4(2)
C8 C9 C10 O1 . 179.83(15)
C1 C10 O1 C11 . 176.21(15)
C9 C10 O1 C11 . -4.0(2)
C10 O1 C11 C12 . -68.9(2)
